data_4311660
loop_
_publ_author_name
'Boris M. Bulychev'
'Roman V. Shpanchenko'
'Evgeny V. Antipov'
'Denis V. Sheptyakov'
'Svetlana N. Bushmeleva'
'Anatoly M. Balagurov'

_publ_contact_author_address 'Department of Chemistry, Moscow State University, 119992 Moscow, Russia'
_publ_contact_author_email shpanchenko@icr.chem.msu.ru
_publ_contact_author_fax 7-(095)-9394788
_publ_contact_author_name 'Roman V. Shpanchenko'
_publ_contact_author_phone 7-(095)-9393490
_publ_section_title
;
 Synthesis and Crystal Structure of Lithium Beryllium Deuteride Li2BeD4
;
_journal_name_full 'Inorganic Chemistry'
_journal_page_first 6371
_journal_page_last 6376
_journal_paper_doi 10.1021/ic049267f
_journal_volume 43
_journal_year 2004
_chemical_formula_moiety 'D4 Be 2(Li)'
_chemical_formula_structural 'Li2 [Be D4]'
_chemical_formula_sum 'Be D4 Li2'
_chemical_formula_weight 30.95
_chemical_name_systematic 'Lithium Beryllium Deuteride'
_space_group_IT_number 14
_symmetry_cell_setting monoclinic
_symmetry_space_group_name_Hall '-P 2ybc'
_symmetry_space_group_name_H-M 'P 1 21/c 1'
_audit_author_name Li2BeH4
_audit_creation_date 2004-05-29T17:52
_audit_creation_method 'from EXP file using GSAS2CIF'
_audit_update_record ' 2004-05-29T17:52  Initial CIF as created by GSAS2CIF'
_cell_angle_alpha 90.0
_cell_angle_beta 93.5772(13)
_cell_angle_gamma 90.0
_cell_formula_units_Z 8
_cell_length_a 7.06228(9)
_cell_length_b 8.33780(10)
_cell_length_c 8.34652(10)
_cell_measurement_temperature 293
_cell_volume 490.518(10)
_computing_structure_refinement GSAS
_pd_block_id 2004-05-29T19:48|FINAL_phase1|Li2BeH4||
_pd_char_colour White
_pd_phase_name Li2BeD4
_pd_proc_ls_prof_R_factor 0.0624
_pd_proc_ls_prof_wR_factor 0.0514
_refine_ls_goodness_of_fit_all 1.56
_refine_ls_matrix_type full
_refine_ls_number_parameters 91
_refine_ls_number_restraints 0
_refine_ls_shift/su_max 0.17
_refine_ls_shift/su_mean 0.04
_cod_data_source_file ic049267fsi20040605_090318.cif
_cod_data_source_block FINAL_phase_1
_cod_original_cell_volume 490.52(1)
_cod_original_sg_symbol_Hall -P2ybc
_cod_database_code 4311660
_cod_database_fobs_code 4311660

loop_
_symmetry_equiv_pos_site_id
_symmetry_equiv_pos_as_xyz
1 +x,+y,+z
2 -x,+y+1/2,-z+1/2
-1 -x,-y,-z
-2 +x,-y+1/2,+z+1/2

loop_
_atom_site_type_symbol
_atom_site_label
_atom_site_fract_x
_atom_site_fract_y
_atom_site_fract_z
_atom_site_occupancy
_atom_site_thermal_displace_type
_atom_site_U_iso_or_equiv
_atom_site_symmetry_multiplicity
Be BE1 0.9652(5) 0.0681(4) 0.7018(4) 1.0 Uiso 0.0153(4) 4
Be BE2 0.4859(5) 0.2090(4) 0.0630(4) 1.0 Uiso 0.0153(4) 4
Li LI1 0.6879(11) 0.0777(10) 0.4405(9) 1.0 Uiso 0.0316(8) 4
Li LI2 0.1219(9) 0.2136(9) 0.4176(8) 1.0 Uiso 0.0316(8) 4
Li LI3 0.8461(10) 0.0776(10) 0.0923(9) 1.0 Uiso 0.0316(8) 4
Li LI4 0.4128(10) 0.9263(10) 0.2073(10) 1.0 Uiso 0.0316(8) 4
D D1 0.2122(10) 0.0046(7) 0.3508(8) 1.0 Uiso 0.03312(24) 4
D D2 0.9714(8) 0.0947(7) 0.8671(7) 1.0 Uiso 0.03312(24) 4
D D3 0.6432(8) 0.2002(7) 0.9656(7) 1.0 Uiso 0.03312(24) 4
D D4 0.4379(8) 0.1277(6) 0.5920(8) 1.0 Uiso 0.03312(24) 4
D D5 0.0018(8) 0.2137(7) 0.6197(7) 1.0 Uiso 0.03312(24) 4
D D6 0.5421(8) 0.1331(7) 0.2102(7) 1.0 Uiso 0.03312(24) 4
D D7 0.9030(9) 0.0585(7) 0.3311(6) 1.0 Uiso 0.03312(24) 4
D D8 0.3326(8) 0.1255(7) 0.9808(7) 1.0 Uiso 0.03312(24) 4

loop_
_atom_type_symbol
_atom_type_number_in_cell
Li 16.0
Be 8.0
D 32.0

loop_
_pd_block_diffractogram_id
2004-05-29T19:48|FINAL_H_01|Li2BeH4|HRFD
2004-05-29T19:48|FINAL_H_03|Li2BeH4|STADIP
